data_1560868
loop_
_publ_author_name
'Cramer, Alisha J.'
'Cole, Jacqueline M.'

_publ_section_title
;
 Host-guest prospects of neodymium and gadolinium ultraphosphate
 frameworks for nuclear waste storage: Multi-temperature topological
 analysis of nanoporous cages in RP5O14
;
_journal_name_full 'Journal of Solid State Chemistry'
_journal_page_first 250
_journal_page_last 257
_journal_paper_doi 10.1016/j.jssc.2018.07.020
_journal_volume 266
_journal_year 2018
_chemical_formula_sum 'Gd O14 P5'
_chemical_formula_weight 536.10
_space_group_IT_number 14
_space_group_name_Hall '-P 2ybc'
_space_group_name_H-M_alt 'P 1 21/c 1'
_symmetry_cell_setting monoclinic
_symmetry_space_group_name_H-M 'P 1 21/c 1'
_atom_sites_solution_hydrogens none
_atom_sites_solution_primary direct
_atom_sites_solution_secondary difmap
_audit_creation_method SHELXL-97
_cell_angle_alpha 90.00
_cell_angle_beta 90.33(3)
_cell_angle_gamma 90.00
_cell_formula_units_Z 4
_cell_length_a 8.7280(17)
_cell_length_b 8.9080(18)
_cell_length_c 12.935(3)
_cell_measurement_reflns_used 512
_cell_measurement_temperature 310(2)
_cell_measurement_theta_max 28.28
_cell_measurement_theta_min 2.0
_cell_volume 1005.7(4)
_computing_cell_refinement
;
Rigaku CrystalClear-SM Expert 2.0
;
_computing_data_collection 'Rigaku CrystalClear-SM Expert 2.0'
_computing_data_reduction
;
Rigaku CrystalClear-SM Expert 2.0
;
_computing_molecular_graphics
;
SHELXTL-PLUS (Sheldrick, 1995)
;
_computing_publication_material 'SHELXL-97 (Sheldrick, 1997)'
_computing_structure_refinement 'SHELXL-97 (Sheldrick, 1997)'
_computing_structure_solution 'SHELXS-97 (Sheldrick, 1990)'
_diffrn_ambient_temperature 310(2)
_diffrn_measured_fraction_theta_full 0.787
_diffrn_measured_fraction_theta_max 0.787
_diffrn_measurement_device_type 'Rigaku Saturn 724+ CCD'
_diffrn_measurement_method '\w scans'
_diffrn_radiation_monochromator graphite
_diffrn_radiation_source 'fine-focus sealed tube'
_diffrn_radiation_type MoK\a
_diffrn_radiation_wavelength 0.71073
_diffrn_reflns_av_R_equivalents 0.0444
_diffrn_reflns_av_sigmaI/netI 0.0272
_diffrn_reflns_limit_h_max 7
_diffrn_reflns_limit_h_min -11
_diffrn_reflns_limit_k_max 12
_diffrn_reflns_limit_k_min -6
_diffrn_reflns_limit_l_max 17
_diffrn_reflns_limit_l_min -17
_diffrn_reflns_number 3935
_diffrn_reflns_theta_full 30.74
_diffrn_reflns_theta_max 30.74
_diffrn_reflns_theta_min 1.57
_diffrn_standards_decay_% 0
_diffrn_standards_interval_count 0
_diffrn_standards_interval_time 0
_diffrn_standards_number 0
_exptl_absorpt_coefficient_mu 7.480
_exptl_absorpt_correction_T_max 0.105
_exptl_absorpt_correction_T_min 0.069
_exptl_absorpt_correction_type empirical
_exptl_absorpt_process_details
;
T. Higashi, ABSCOR, empirical absorption correction
;
_exptl_crystal_colour colourless
_exptl_crystal_density_diffrn 3.541
_exptl_crystal_density_method 'not measured'
_exptl_crystal_description block
_exptl_crystal_F_000 1004
_exptl_crystal_size_max 0.4
_exptl_crystal_size_mid 0.4
_exptl_crystal_size_min 0.3
_refine_diff_density_max 1.695
_refine_diff_density_min -1.549
_refine_diff_density_rms 0.324
_refine_ls_extinction_coef 0.0144(14)
_refine_ls_extinction_expression Fc^*^=kFc[1+0.001xFc^2^\l^3^/sin(2\q)]^-1/4^
_refine_ls_extinction_method SHELXL
_refine_ls_goodness_of_fit_ref 1.100
_refine_ls_hydrogen_treatment none
_refine_ls_matrix_type full
_refine_ls_number_parameters 183
_refine_ls_number_reflns 2471
_refine_ls_number_restraints 0
_refine_ls_restrained_S_all 1.100
_refine_ls_R_factor_all 0.0467
_refine_ls_R_factor_gt 0.0463
_refine_ls_shift/su_max 0.000
_refine_ls_shift/su_mean 0.000
_refine_ls_structure_factor_coef Fsqd
_refine_ls_weighting_details 'calc w=1/[\s^2^(Fo^2^)+(0.0938P)^2^+3.4949P] where P=(Fo^2^+2Fc^2^)/3'
_refine_ls_weighting_scheme calc
_refine_ls_wR_factor_gt 0.1282
_refine_ls_wR_factor_ref 0.1288
_reflns_number_gt 2433
_reflns_number_total 2471
_reflns_threshold_expression >2sigma(I)
_cod_data_source_file 2gd310d-1a.cif
_cod_data_source_block 2gd310d-1a
_cod_original_cell_volume 1005.7(3)
_cod_original_sg_symbol_H-M P2(1)/c
_cod_database_code 1560868

loop_
_symmetry_equiv_pos_as_xyz
'x, y, z'
'-x, y+1/2, -z+1/2'
'-x, -y, -z'
'x, -y-1/2, z-1/2'

loop_
_atom_site_label
_atom_site_type_symbol
_atom_site_fract_x
_atom_site_fract_y
_atom_site_fract_z
_atom_site_U_iso_or_equiv
_atom_site_adp_type
_atom_site_occupancy
_atom_site_symmetry_multiplicity
_atom_site_calc_flag
_atom_site_refinement_flags
_atom_site_disorder_assembly
_atom_site_disorder_group
Gd1 Gd 0.27726(3) 0.19039(3) -0.00121(2) 0.00770(17) Uani 1 1 d . . .
P1 P 0.75516(16) 0.45312(16) 0.16532(10) 0.0077(3) Uani 1 1 d . . .
P2 P 0.77263(19) 0.44904(15) -0.16422(11) 0.0079(3) Uani 1 1 d . . .
P3 P 0.68508(17) 0.24496(14) -0.00001(10) 0.0080(3) Uani 1 1 d . . .
P4 P 0.49245(18) 0.50505(16) 0.29741(10) 0.0084(3) Uani 1 1 d . . .
P5 P -0.00640(17) -0.00300(16) -0.17218(10) 0.0075(3) Uani 1 1 d . . .
O1 O -0.1336(5) 0.4199(5) 0.2566(3) 0.0130(8) Uani 1 1 d . . .
O2 O 0.7771(7) 0.3086(4) 0.0985(4) 0.0130(9) Uani 1 1 d . . .
O3 O 0.7932(6) 0.3131(4) -0.0889(4) 0.0124(9) Uani 1 1 d . . .
O4 O 0.5302(5) 0.3125(4) -0.0042(4) 0.0130(8) Uani 1 1 d . . .
O5 O 0.0823(5) 0.1157(5) -0.1213(4) 0.0150(8) Uani 1 1 d . . .
O6 O 0.2215(6) 0.4056(5) -0.1105(4) 0.0178(9) Uani 1 1 d . . .
O7 O 0.3746(6) 0.5970(5) 0.2272(4) 0.0154(8) Uani 1 1 d . . .
O8 O 0.2308(6) 0.4031(5) 0.1154(4) 0.0182(9) Uani 1 1 d . . .
O9 O 0.0800(5) 0.1238(5) 0.1133(3) 0.0142(8) Uani 1 1 d . . .
O10 O 0.9071(5) 0.4168(5) -0.2388(3) 0.0139(8) Uani 1 1 d . . .
O11 O 0.2904(5) -0.0813(5) 0.0003(3) 0.0163(9) Uani 1 1 d . . .
O12 O 0.4118(6) 0.3832(5) 0.3508(3) 0.0161(9) Uani 1 1 d . . .
O13 O 0.5927(5) 0.4261(5) 0.2098(4) 0.0156(9) Uani 1 1 d . . .
O14 O 0.4136(5) 0.1180(5) 0.1481(3) 0.0156(8) Uani 1 1 d . . .

loop_
_atom_site_aniso_label
_atom_site_aniso_U_11
_atom_site_aniso_U_22
_atom_site_aniso_U_33
_atom_site_aniso_U_23
_atom_site_aniso_U_13
_atom_site_aniso_U_12
Gd1 0.0075(2) 0.0070(2) 0.0086(2) 0.00014(7) 0.00041(14) -0.00018(7)
P1 0.0057(7) 0.0081(6) 0.0093(6) 0.0001(4) -0.0004(5) 0.0001(4)
P2 0.0069(6) 0.0074(6) 0.0095(6) -0.0002(4) 0.0011(5) 0.0002(4)
P3 0.0092(6) 0.0058(6) 0.0089(5) 0.0004(4) 0.0000(5) 0.0003(5)
P4 0.0071(6) 0.0096(5) 0.0084(6) -0.0003(5) 0.0001(5) 0.0003(4)
P5 0.0058(6) 0.0087(5) 0.0081(6) 0.0007(5) 0.0001(5) -0.0002(4)
O1 0.015(2) 0.0122(18) 0.0112(18) 0.0024(14) -0.0080(15) -0.0028(15)
O2 0.013(2) 0.013(2) 0.012(2) -0.0035(13) 0.0007(18) 0.0047(14)
O3 0.006(2) 0.020(2) 0.011(2) 0.0042(13) 0.0008(17) 0.0021(14)
O4 0.0043(19) 0.0160(19) 0.019(2) 0.0010(14) 0.0007(18) -0.0012(12)
O5 0.010(2) 0.0158(19) 0.019(2) -0.0025(15) -0.0034(16) -0.0023(16)
O6 0.023(2) 0.0094(17) 0.021(2) 0.0061(15) -0.0052(18) -0.0002(17)
O7 0.014(2) 0.0107(17) 0.022(2) 0.0010(15) -0.0061(17) -0.0027(16)
O8 0.022(2) 0.0116(18) 0.021(2) -0.0059(16) 0.0044(19) -0.0003(18)
O9 0.016(2) 0.0117(17) 0.0149(19) 0.0046(14) 0.0060(16) -0.0005(16)
O10 0.014(2) 0.0133(18) 0.0145(19) 0.0037(14) 0.0076(16) 0.0021(15)
O11 0.024(3) 0.0052(17) 0.020(2) 0.0010(13) 0.001(2) 0.0014(15)
O12 0.019(2) 0.0151(18) 0.0145(19) 0.0018(15) 0.0034(17) -0.0026(17)
O13 0.008(2) 0.020(2) 0.019(2) -0.0074(16) 0.0061(16) -0.0016(16)
O14 0.014(2) 0.019(2) 0.0134(19) 0.0068(15) -0.0038(15) 0.0017(16)

loop_
_atom_type_symbol
_atom_type_description
_atom_type_scat_dispersion_real
_atom_type_scat_dispersion_imag
_atom_type_scat_source
O O 0.0106 0.0060 'International Tables Vol C Tables 4.2.6.8 and 6.1.1.4'
P P 0.1023 0.0942 'International Tables Vol C Tables 4.2.6.8 and 6.1.1.4'
Gd Gd -0.1653 3.9035 'International Tables Vol C Tables 4.2.6.8 and 6.1.1.4'

loop_
_geom_angle_atom_site_label_1
_geom_angle_atom_site_label_2
_geom_angle_atom_site_label_3
_geom_angle
_geom_angle_site_symmetry_1
_geom_angle_site_symmetry_3
O12 Gd1 O14 109.89(16) 4_565 .
O12 Gd1 O9 144.57(16) 4_565 .
O14 Gd1 O9 77.45(16) . .
O12 Gd1 O5 75.49(17) 4_565 .
O14 Gd1 O5 144.23(17) . .
O9 Gd1 O5 79.54(15) . .
O12 Gd1 O11 72.75(15) 4_565 .
O14 Gd1 O11 72.30(15) . .
O9 Gd1 O11 77.17(15) . .
O5 Gd1 O11 76.14(15) . .
O12 Gd1 O6 81.09(16) 4_565 .
O14 Gd1 O6 142.45(16) . .
O9 Gd1 O6 114.85(17) . .
O5 Gd1 O6 72.66(16) . .
O11 Gd1 O6 143.31(15) . .
O12 Gd1 O8 143.32(16) 4_565 .
O14 Gd1 O8 78.00(17) . .
O9 Gd1 O8 71.58(16) . .
O5 Gd1 O8 119.61(17) . .
O11 Gd1 O8 140.66(15) . .
O6 Gd1 O8 73.48(18) . .
O12 Gd1 O4 69.96(16) 4_565 .
O14 Gd1 O4 71.62(16) . .
O9 Gd1 O4 141.33(16) . .
O5 Gd1 O4 138.36(16) . .
O11 Gd1 O4 113.53(14) . .
O6 Gd1 O4 79.57(16) . .
O8 Gd1 O4 79.64(16) . .
O6 P1 O13 116.4(3) 3_665 .
O6 P1 O1 116.4(3) 3_665 1_655
O13 P1 O1 104.9(3) . 1_655
O6 P1 O2 115.1(3) 3_665 .
O13 P1 O2 101.1(3) . .
O1 P1 O2 100.7(3) 1_655 .
O8 P2 O10 117.0(3) 3_665 .
O8 P2 O3 115.6(3) 3_665 .
O10 P2 O3 99.2(3) . .
O8 P2 O7 116.2(3) 3_665 3_665
O10 P2 O7 104.4(3) . 3_665
O3 P2 O7 102.2(3) . 3_665
O11 P3 O4 122.3(3) 3_655 .
O11 P3 O2 106.2(2) 3_655 .
O4 P3 O2 109.7(3) . .
O11 P3 O3 106.6(2) 3_655 .
O4 P3 O3 111.1(3) . .
O2 P3 O3 98.1(3) . .
O12 P4 O14 123.1(2) . 2_655
O12 P4 O7 109.8(3) . .
O14 P4 O7 106.1(3) 2_655 .
O12 P4 O13 105.9(3) . .
O14 P4 O13 109.5(3) 2_655 .
O7 P4 O13 100.1(3) . .
O5 P5 O9 121.9(3) . 3
O5 P5 O10 110.8(3) . 2_644
O9 P5 O10 106.5(2) 3 2_644
O5 P5 O1 106.6(2) . 4_565
O9 P5 O1 109.2(3) 3 4_565
O10 P5 O1 99.6(2) 2_644 4_565
P1 O1 P5 140.4(3) 1_455 4_566
P1 O2 P3 131.9(4) . .
P2 O3 P3 132.1(4) . .
P3 O4 Gd1 129.7(2) . .
P5 O5 Gd1 149.9(3) . .
P1 O6 Gd1 159.2(3) 3_665 .
P2 O7 P4 133.1(3) 3_665 .
P2 O8 Gd1 164.6(3) 3_665 .
P5 O9 Gd1 146.6(3) 3 .
P2 O10 P5 140.7(3) . 2_654
P3 O11 Gd1 174.3(3) 3_655 .
P4 O12 Gd1 146.5(3) . 4_566
P1 O13 P4 134.3(3) . .
P4 O14 Gd1 149.0(3) 2_645 .

loop_
_geom_bond_atom_site_label_1
_geom_bond_atom_site_label_2
_geom_bond_distance
_geom_bond_site_symmetry_2
Gd1 O12 2.345(4) 4_565
Gd1 O14 2.352(4) .
Gd1 O9 2.353(4) .
Gd1 O5 2.392(4) .
Gd1 O11 2.423(5) .
Gd1 O6 2.430(4) .
Gd1 O8 2.457(4) .
Gd1 O4 2.462(4) .
P1 O6 1.460(5) 3_665
P1 O13 1.552(5) .
P1 O1 1.552(4) 1_655
P1 O2 1.563(4) .
P2 O8 1.461(5) 3_665
P2 O10 1.550(5) .
P2 O3 1.564(4) .
P2 O7 1.572(5) 3_665
P3 O11 1.473(5) 3_655
P3 O4 1.480(5) .
P3 O2 1.606(5) .
P3 O3 1.611(5) .
P4 O12 1.469(4) .
P4 O14 1.475(4) 2_655
P4 O7 1.595(5) .
P4 O13 1.599(5) .
P5 O5 1.464(4) .
P5 O9 1.469(4) 3
P5 O10 1.612(4) 2_644
P5 O1 1.618(4) 4_565
O1 P1 1.552(4) 1_455
O1 P5 1.618(4) 4_566
O6 P1 1.460(5) 3_665
O7 P2 1.572(5) 3_665
O8 P2 1.461(5) 3_665
O9 P5 1.469(4) 3
O10 P5 1.612(4) 2_654
O11 P3 1.473(5) 3_655
O12 Gd1 2.345(4) 4_566
O14 P4 1.475(4) 2_645
